data_2228109
loop_
_publ_author_name
'Asiri, Abdullah M.'
'Ng, Seik Weng'

_publ_section_title
;
 6-Amino-5-(1-amino-2,2-dicyanovinyl)-3,3a,4,5-tetrahydro-2<i>H</i>-indene-4-spiro-1'-cyclopentane-3a,7-dicarbonitrile--thiophene-2-carbaldehyde
 (1/0.5)
;
_journal_coeditor_code XU5020
_journal_issue 10
_journal_name_full 'Acta Crystallographica Section E'
_journal_page_first o2484
_journal_page_last o2485
_journal_paper_doi 10.1107/S1600536810034434
_journal_volume 66
_journal_year 2010
_chemical_formula_iupac 'C19 H18 N6, 0.5C5 H4 O S'
_chemical_formula_moiety 'C19 H18 N6, 0.5(C5 H4 O S)'
_chemical_formula_sum 'C21.5 H20 N6 O0.5 S0.5'
_chemical_formula_weight 386.46
_chemical_name_systematic
;
6-Amino-5-(1-amino-2,2-dicyanovinyl)-3,3a,4,5-tetrahydro-2<i>H</i>-indene-
4-spiro-1'-cyclopentane-3a,7-dicarbonitrile--thiophene-2-carbaldehyde (1/0.5)
;
_space_group_IT_number 2
_symmetry_cell_setting triclinic
_symmetry_space_group_name_Hall '-P 1'
_symmetry_space_group_name_H-M 'P -1'
_atom_sites_solution_hydrogens geom
_atom_sites_solution_primary direct
_atom_sites_solution_secondary difmap
_audit_creation_method SHELXL-97
_cell_angle_alpha 60.7030(10)
_cell_angle_beta 77.841(2)
_cell_angle_gamma 89.879(2)
_cell_formula_units_Z 4
_cell_length_a 12.0181(14)
_cell_length_b 13.8109(15)
_cell_length_c 13.9000(15)
_cell_measurement_temperature 100(2)
_cell_volume 1953.1(4)
_computing_cell_refinement 'SAINT (Bruker, 2009)'
_computing_data_collection 'APEX2 (Bruker, 2009)'
_computing_data_reduction 'SAINT (Bruker, 2009)'
_computing_molecular_graphics 'X-SEED (Barbour, 2001)'
_computing_publication_material 'publCIF (Westrip, 2010)'
_computing_structure_refinement 'SHELXL97 (Sheldrick, 2008)'
_computing_structure_solution 'SHELXS97 (Sheldrick, 2008)'
_diffrn_ambient_temperature 100(2)
_diffrn_measured_fraction_theta_full 0.995
_diffrn_measured_fraction_theta_max 0.995
_diffrn_measurement_device_type 'Bruker SMART APEX'
_diffrn_measurement_method '\w scans'
_diffrn_radiation_monochromator graphite
_diffrn_radiation_source 'fine-focus sealed tube'
_diffrn_radiation_type MoK\a
_diffrn_radiation_wavelength 0.71073
_diffrn_reflns_av_R_equivalents 0.0680
_diffrn_reflns_av_sigmaI/netI 0.1191
_diffrn_reflns_limit_h_max 15
_diffrn_reflns_limit_h_min -15
_diffrn_reflns_limit_k_max 17
_diffrn_reflns_limit_k_min -17
_diffrn_reflns_limit_l_max 18
_diffrn_reflns_limit_l_min -18
_diffrn_reflns_number 18784
_diffrn_reflns_theta_full 27.50
_diffrn_reflns_theta_max 27.50
_diffrn_reflns_theta_min 1.70
_diffrn_standards_decay_% 0
_diffrn_standards_interval_count 0
_diffrn_standards_interval_time 0
_diffrn_standards_number 0
_exptl_absorpt_coefficient_mu 0.135
_exptl_absorpt_correction_T_max 0.9933
_exptl_absorpt_correction_T_min 0.9417
_exptl_absorpt_correction_type multi-scan
_exptl_absorpt_process_details '(SADABS; Sheldrick, 1996)'
_exptl_crystal_colour Colorless
_exptl_crystal_density_diffrn 1.314
_exptl_crystal_density_method 'not measured'
_exptl_crystal_description Prism
_exptl_crystal_F_000 812
_exptl_crystal_size_max 0.45
_exptl_crystal_size_mid 0.05
_exptl_crystal_size_min 0.05
_refine_diff_density_max 0.590
_refine_diff_density_min -0.504
_refine_ls_extinction_method none
_refine_ls_goodness_of_fit_ref 1.021
_refine_ls_hydrogen_treatment constr
_refine_ls_matrix_type full
_refine_ls_number_parameters 571
_refine_ls_number_reflns 8916
_refine_ls_number_restraints 94
_refine_ls_restrained_S_all 1.020
_refine_ls_R_factor_all 0.1403
_refine_ls_R_factor_gt 0.0740
_refine_ls_shift/su_max 0.001
_refine_ls_shift/su_mean 0.001
_refine_ls_structure_factor_coef Fsqd
_refine_ls_weighting_details 'calc w=1/[\s^2^(Fo^2^)+(0.1073P)^2^+0.3194P] where P=(Fo^2^+2Fc^2^)/3'
_refine_ls_weighting_scheme calc
_refine_ls_wR_factor_gt 0.1802
_refine_ls_wR_factor_ref 0.2161
_reflns_number_gt 5141
_reflns_number_total 8916
_reflns_threshold_expression I>2\s(I)
_cod_data_source_file xu5020.cif
_cod_data_source_block I
_cod_database_code 2228109
_cod_database_fobs_code 2228109

loop_
_symmetry_equiv_pos_as_xyz
'x, y, z'
'-x, -y, -z'

loop_
_atom_site_type_symbol
_atom_site_label
_atom_site_fract_x
_atom_site_fract_y
_atom_site_fract_z
_atom_site_U_iso_or_equiv
_atom_site_adp_type
_atom_site_calc_flag
_atom_site_refinement_flags
_atom_site_occupancy
_atom_site_disorder_assembly
_atom_site_disorder_group
N N1 0.4315(3) 0.5673(3) 0.3804(3) 0.0226(7) Uani d . 1 . .
N N2 0.3308(2) 0.4683(2) 0.6776(3) 0.0185(7) Uani d . 1 . .
H H2N1 0.3882 0.4725 0.6262 0.022 Uiso calc R 1 . .
H H2N2 0.2992 0.4002 0.7194 0.022 Uiso calc R 1 . .
N N3 0.0952(2) 0.3434(2) 0.8014(3) 0.0188(7) Uani d . 1 . .
H H3N1 0.0890 0.2827 0.8652 0.023 Uiso calc R 1 . .
H H3N2 0.1512 0.3434 0.7514 0.023 Uiso calc R 1 . .
N N4 0.0331(3) 0.2262(2) 1.0946(3) 0.0251(7) Uani d . 1 . .
N N5 0.1735(3) 0.5862(3) 0.9363(3) 0.0265(8) Uani d . 1 . .
N N6 0.2511(3) 0.8177(2) 0.5964(3) 0.0208(7) Uani d . 1 . .
N N7 0.1317(3) 1.0660(3) 0.3768(3) 0.0232(7) Uani d . 1 . .
N N8 0.0847(2) 0.9640(2) 0.6749(3) 0.0166(6) Uani d . 1 . .
H H8N1 0.0700 0.9439 0.6288 0.020 Uiso calc R 1 . .
H H8N2 0.0894 0.9057 0.7372 0.020 Uiso calc R 1 . .
N N9 0.2564(2) 0.8396(2) 0.8127(3) 0.0167(6) Uani d . 1 . .
H H9N1 0.2118 0.7820 0.8678 0.020 Uiso calc R 1 . .
H H9N2 0.2489 0.8475 0.7491 0.020 Uiso calc R 1 . .
N N10 0.1724(3) 0.7429(3) 1.1069(3) 0.0308(8) Uani d . 1 . .
N N11 0.1138(3) 1.0999(3) 0.9271(3) 0.0283(8) Uani d . 1 . .
N N12 0.2061(3) 1.3168(2) 0.5990(3) 0.0199(7) Uani d . 1 . .
C C1 0.1173(3) 0.7121(3) 0.5405(3) 0.0138(7) Uani d . 1 . .
C C2 0.0404(3) 0.7911(3) 0.4653(3) 0.0182(8) Uani d . 1 . .
H H2A -0.0368 0.7515 0.4857 0.022 Uiso calc R 1 . .
H H2B 0.0323 0.8573 0.4751 0.022 Uiso calc R 1 . .
C C3 0.1023(3) 0.8262(3) 0.3422(3) 0.0247(9) Uani d . 1 . .
H H3A 0.0473 0.8245 0.2990 0.030 Uiso calc R 1 . .
H H3B 0.1441 0.9023 0.3028 0.030 Uiso calc R 1 . .
C C4 0.1835(3) 0.7411(3) 0.3552(3) 0.0195(8) Uani d . 1 . .
H H4 0.2238 0.7320 0.2941 0.023 Uiso calc R 1 . .
C C5 0.1931(3) 0.6794(3) 0.4618(3) 0.0135(7) Uani d . 1 . .
C C6 0.2654(3) 0.5934(3) 0.5125(3) 0.0133(7) Uani d . 1 . .
C C7 0.2539(3) 0.5343(3) 0.6275(3) 0.0139(7) Uani d . 1 . .
C C8 0.1539(3) 0.5441(3) 0.7069(3) 0.0141(7) Uani d . 1 . .
H H8 0.1863 0.5919 0.7323 0.017 Uiso calc R 1 . .
C C9 0.0552(3) 0.6065(3) 0.6523(3) 0.0149(7) Uani d . 1 . .
C C10 -0.0223(3) 0.5370(3) 0.6247(3) 0.0162(7) Uani d . 1 . .
H H10A -0.0112 0.5705 0.5416 0.019 Uiso calc R 1 . .
H H10B -0.0036 0.4590 0.6567 0.019 Uiso calc R 1 . .
C C11 -0.1455(3) 0.5403(3) 0.6799(3) 0.0286(9) Uani d . 1 . .
H H11A -0.1788 0.6042 0.6259 0.034 Uiso calc R 1 . .
H H11B -0.1941 0.4702 0.7057 0.034 Uiso calc R 1 . .
C C12 -0.1362(4) 0.5532(4) 0.7792(4) 0.0334(10) Uani d . 1 . .
H H12A -0.1285 0.4807 0.8445 0.040 Uiso calc R 1 . .
H H12B -0.2041 0.5839 0.8033 0.040 Uiso calc R 1 . .
C C13 -0.0279(3) 0.6350(3) 0.7332(3) 0.0173(8) Uani d . 1 . .
H H13A 0.0057 0.6258 0.7960 0.021 Uiso calc R 1 . .
H H13B -0.0453 0.7131 0.6918 0.021 Uiso calc R 1 . .
C C14 0.1147(3) 0.4307(3) 0.8139(3) 0.0150(7) Uani d . 1 . .
C C15 0.1041(3) 0.4207(3) 0.9191(3) 0.0168(8) Uani d . 1 . .
C C16 0.0647(3) 0.3143(3) 1.0194(3) 0.0202(8) Uani d . 1 . .
C C17 0.1406(3) 0.5114(3) 0.9310(3) 0.0195(8) Uani d . 1 . .
C C18 0.3565(3) 0.5790(3) 0.4394(3) 0.0157(7) Uani d . 1 . .
C C19 0.1922(3) 0.7745(3) 0.5698(3) 0.0159(7) Uani d . 1 . .
C C20 0.3623(3) 1.2092(3) 0.5421(3) 0.0133(7) Uani d . 1 . .
C C21 0.4758(3) 1.2877(3) 0.4679(3) 0.0180(8) Uani d . 1 . .
H H21A 0.4808 1.3517 0.4810 0.022 Uiso calc R 1 . .
H H21B 0.5430 1.2466 0.4856 0.022 Uiso calc R 1 . .
C C22 0.4708(3) 1.3282(3) 0.3445(3) 0.0255(9) Uani d . 1 . .
H H22A 0.4475 1.4044 0.3088 0.031 Uiso calc R 1 . .
H H22B 0.5462 1.3284 0.2987 0.031 Uiso calc R 1 . .
C C23 0.3825(3) 1.2450(3) 0.3546(3) 0.0202(8) Uani d . 1 . .
H H23 0.3701 1.2394 0.2921 0.024 Uiso calc R 1 . .
C C24 0.3239(3) 1.1801(3) 0.4614(3) 0.0146(7) Uani d . 1 . .
C C25 0.2275(3) 1.0928(3) 0.5128(3) 0.0134(7) Uani d . 1 . .
C C26 0.1841(3) 1.0304(3) 0.6278(3) 0.0127(7) Uani d . 1 . .
C C27 0.2436(3) 1.0412(3) 0.7085(3) 0.0122(7) Uani d . 1 . .
H H27 0.2003 1.0924 0.7300 0.015 Uiso calc R 1 . .
C C28 0.3695(3) 1.0996(3) 0.6531(3) 0.0129(7) Uani d . 1 . .
C C29 0.4198(3) 1.1257(3) 0.7329(3) 0.0163(7) Uani d . 1 . .
H H29A 0.4215 1.2063 0.7082 0.020 Uiso calc R 1 . .
H H29B 0.3731 1.0822 0.8120 0.020 Uiso calc R 1 . .
C C30 0.5411(3) 1.0923(3) 0.7248(4) 0.0271(9) Uani d . 1 . .
H H30A 0.5963 1.1539 0.6596 0.033 Uiso calc R 1 . .
H H30B 0.5658 1.0714 0.7954 0.033 Uiso calc R 1 . .
C C31 0.5307(3) 0.9926(3) 0.7078(4) 0.0279(9) Uani d . 1 . .
H H31A 0.4947 0.9244 0.7803 0.033 Uiso calc R 1 . .
H H31B 0.6067 0.9788 0.6758 0.033 Uiso calc R 1 . .
C C32 0.4547(3) 1.0274(3) 0.6243(3) 0.0167(8) Uani d . 1 . .
H H32A 0.4128 0.9608 0.6331 0.020 Uiso calc R 1 . .
H H32B 0.5013 1.0714 0.5452 0.020 Uiso calc R 1 . .
C C33 0.2289(3) 0.9305(3) 0.8186(3) 0.0127(7) Uani d . 1 . .
C C34 0.1865(3) 0.9270(3) 0.9199(3) 0.0165(8) Uani d . 1 . .
C C35 0.1772(3) 0.8260(3) 1.0245(3) 0.0206(8) Uani d . 1 . .
C C36 0.1474(3) 1.0222(3) 0.9246(3) 0.0193(8) Uani d . 1 . .
C C37 0.1739(3) 1.0779(3) 0.4380(3) 0.0162(7) Uani d . 1 . .
C C38 0.2760(3) 1.2720(3) 0.5729(3) 0.0150(7) Uani d . 1 . .
S S1 0.5191(4) 0.2016(3) 0.9487(3) 0.0527(7) Uani d PDU 0.50 A 1
O O1 0.3269(6) 0.0090(5) 1.0456(5) 0.0475(17) Uani d PDU 0.50 A 1
C C39 0.3016(8) 0.0856(6) 1.0644(6) 0.038(2) Uani d PDU 0.50 A 1
H H39 0.2264 0.0802 1.1067 0.046 Uiso calc PR 0.50 A 1
C C40 0.3831(6) 0.1866(7) 1.0241(5) 0.038(2) Uani d PDU 0.50 A 1
C C41 0.3604(14) 0.2732(10) 1.0424(10) 0.0546(8) Uani d PD 0.50 A 1
H H41 0.2887 0.2782 1.0833 0.066 Uiso calc PR 0.50 A 1
C C42 0.4531(9) 0.3522(9) 0.9949(8) 0.065(3) Uani d PDU 0.50 A 1
H H42 0.4536 0.4191 0.9987 0.078 Uiso calc PR 0.50 A 1
C C43 0.5438(10) 0.3246(6) 0.9423(7) 0.054(3) Uani d PDU 0.50 A 1
H H43 0.6154 0.3704 0.9048 0.064 Uiso calc PR 0.50 A 1
S S1' 0.3563(4) 0.2909(3) 1.0178(3) 0.0546(8) Uani d PDU 0.50 B 2
O O1' 0.5647(7) 0.4697(6) 0.9167(6) 0.072(2) Uani d PDU 0.50 B 2
C C39' 0.5830(9) 0.3837(7) 0.9125(7) 0.053(3) Uani d PDU 0.50 B 2
H H39' 0.6586 0.3787 0.8789 0.063 Uiso calc PR 0.50 B 2
C C40' 0.4948(6) 0.2880(8) 0.9564(5) 0.041(3) Uani d PDU 0.50 B 2
C C41' 0.5067(14) 0.1919(10) 0.9553(9) 0.0527(7) Uani d PD 0.50 B 2
H H41' 0.5776 0.1758 0.9243 0.063 Uiso calc PR 0.50 B 2
C C42' 0.4095(8) 0.1200(8) 1.0020(7) 0.044(2) Uani d PDU 0.50 B 2
H H42' 0.4042 0.0486 1.0078 0.053 Uiso calc PR 0.50 B 2
C C43' 0.3215(9) 0.1629(7) 1.0391(6) 0.051(3) Uani d PDU 0.50 B 2
H H43' 0.2462 0.1243 1.0744 0.061 Uiso calc PR 0.50 B 2

loop_
_atom_site_aniso_label
_atom_site_aniso_U_11
_atom_site_aniso_U_22
_atom_site_aniso_U_33
_atom_site_aniso_U_12
_atom_site_aniso_U_13
_atom_site_aniso_U_23
N1 0.0205(16) 0.0246(16) 0.0219(19) 0.0060(13) -0.0030(14) -0.0118(15)
N2 0.0155(15) 0.0125(14) 0.0216(18) 0.0030(11) -0.0023(13) -0.0048(13)
N3 0.0218(16) 0.0111(14) 0.0191(18) 0.0012(11) -0.0015(13) -0.0054(13)
N4 0.0316(18) 0.0172(16) 0.0164(18) -0.0003(13) -0.0026(14) -0.0019(14)
N5 0.040(2) 0.0175(16) 0.0218(19) 0.0057(14) -0.0104(15) -0.0088(14)
N6 0.0261(17) 0.0133(14) 0.0215(18) 0.0028(12) -0.0055(14) -0.0077(14)
N7 0.0260(17) 0.0238(16) 0.0239(19) 0.0025(13) -0.0096(14) -0.0136(15)
N8 0.0219(15) 0.0101(13) 0.0157(17) 0.0016(11) -0.0090(13) -0.0032(12)
N9 0.0236(16) 0.0116(13) 0.0129(16) 0.0024(11) -0.0070(13) -0.0035(12)
N10 0.044(2) 0.0232(17) 0.021(2) 0.0066(15) -0.0112(16) -0.0067(16)
N11 0.041(2) 0.0181(16) 0.0217(19) 0.0016(14) -0.0001(15) -0.0093(15)
N12 0.0275(17) 0.0113(14) 0.0208(18) 0.0018(12) -0.0070(14) -0.0074(13)
C1 0.0172(16) 0.0097(15) 0.0162(19) 0.0040(12) -0.0050(14) -0.0075(14)
C2 0.0199(18) 0.0136(16) 0.020(2) 0.0069(13) -0.0064(15) -0.0068(15)
C3 0.032(2) 0.0210(19) 0.018(2) 0.0074(16) -0.0072(17) -0.0074(17)
C4 0.0238(19) 0.0185(17) 0.015(2) 0.0029(14) -0.0045(15) -0.0073(16)
C5 0.0164(16) 0.0097(15) 0.0152(19) 0.0023(12) -0.0046(14) -0.0065(14)
C6 0.0151(16) 0.0092(15) 0.0140(19) 0.0028(12) -0.0038(14) -0.0045(14)
C7 0.0159(16) 0.0080(15) 0.017(2) 0.0014(12) -0.0044(14) -0.0055(14)
C8 0.0177(17) 0.0118(15) 0.0130(19) 0.0021(13) -0.0034(14) -0.0064(14)
C9 0.0178(17) 0.0109(15) 0.0147(19) 0.0039(13) -0.0057(14) -0.0047(14)
C10 0.0205(18) 0.0126(16) 0.018(2) 0.0042(13) -0.0078(15) -0.0081(15)
C11 0.0220(19) 0.034(2) 0.027(2) -0.0009(17) -0.0042(17) -0.0133(19)
C12 0.028(2) 0.038(2) 0.033(3) -0.0014(18) 0.0011(19) -0.021(2)
C13 0.0214(18) 0.0168(17) 0.016(2) 0.0073(14) -0.0045(15) -0.0105(15)
C14 0.0116(16) 0.0140(16) 0.018(2) 0.0035(12) -0.0030(14) -0.0071(15)
C15 0.0217(18) 0.0112(16) 0.016(2) 0.0033(13) -0.0061(15) -0.0047(15)
C16 0.0219(19) 0.0192(18) 0.021(2) 0.0046(15) -0.0031(16) -0.0114(17)
C17 0.0229(19) 0.0200(18) 0.016(2) 0.0070(15) -0.0034(15) -0.0103(16)
C18 0.0185(17) 0.0107(15) 0.0159(19) 0.0019(13) -0.0052(15) -0.0048(14)
C19 0.0197(17) 0.0080(15) 0.015(2) 0.0033(13) -0.0008(14) -0.0039(14)
C20 0.0166(16) 0.0078(14) 0.0142(19) 0.0010(12) -0.0061(14) -0.0036(14)
C21 0.0202(18) 0.0141(16) 0.017(2) -0.0029(13) -0.0049(15) -0.0054(15)
C22 0.032(2) 0.0214(19) 0.014(2) -0.0091(16) 0.0002(16) -0.0038(16)
C23 0.0273(19) 0.0185(18) 0.014(2) -0.0028(15) -0.0043(15) -0.0073(16)
C24 0.0173(17) 0.0136(16) 0.0158(19) 0.0019(13) -0.0047(14) -0.0093(15)
C25 0.0166(16) 0.0105(15) 0.0159(19) 0.0023(13) -0.0070(14) -0.0076(14)
C26 0.0150(16) 0.0087(15) 0.0161(19) 0.0054(12) -0.0071(14) -0.0063(14)
C27 0.0159(16) 0.0080(14) 0.0109(18) 0.0023(12) -0.0046(13) -0.0029(14)
C28 0.0177(17) 0.0083(15) 0.0122(18) 0.0006(12) -0.0046(14) -0.0042(14)
C29 0.0191(17) 0.0159(17) 0.0139(19) 0.0000(13) -0.0068(14) -0.0065(15)
C30 0.024(2) 0.028(2) 0.034(2) 0.0049(16) -0.0169(18) -0.0156(19)
C31 0.028(2) 0.025(2) 0.036(3) 0.0131(16) -0.0181(19) -0.0155(19)
C32 0.0166(17) 0.0118(16) 0.019(2) 0.0024(13) -0.0056(15) -0.0050(15)
C33 0.0142(16) 0.0095(15) 0.0110(18) -0.0011(12) -0.0047(13) -0.0019(14)
C34 0.0224(18) 0.0137(16) 0.0127(19) -0.0012(13) -0.0056(15) -0.0054(15)
C35 0.029(2) 0.0166(18) 0.019(2) 0.0004(15) -0.0079(16) -0.0096(17)
C36 0.0255(19) 0.0165(17) 0.0100(19) -0.0024(14) -0.0007(15) -0.0036(15)
C37 0.0202(17) 0.0107(15) 0.0155(19) 0.0021(13) -0.0051(15) -0.0045(14)
C38 0.0218(18) 0.0091(15) 0.016(2) 0.0005(13) -0.0096(15) -0.0061(15)
S1 0.0638(17) 0.0479(14) 0.0463(14) 0.0097(11) -0.0051(12) -0.0267(11)
O1 0.060(4) 0.040(3) 0.054(4) 0.014(3) -0.027(3) -0.026(3)
C39 0.041(5) 0.043(5) 0.032(5) 0.007(4) -0.020(4) -0.016(4)
C40 0.050(6) 0.035(5) 0.038(5) 0.011(4) -0.021(4) -0.021(4)
C41 0.0418(12) 0.0609(18) 0.077(2) 0.0194(12) -0.0207(14) -0.0436(17)
C42 0.070(7) 0.052(6) 0.083(7) 0.003(5) -0.023(6) -0.040(5)
C43 0.051(7) 0.044(6) 0.062(7) -0.014(5) -0.001(5) -0.029(5)
S1' 0.0418(12) 0.0609(18) 0.077(2) 0.0194(12) -0.0207(14) -0.0436(17)
O1' 0.074(5) 0.054(4) 0.080(5) 0.013(4) -0.010(4) -0.031(4)
C39' 0.047(6) 0.053(6) 0.056(6) 0.019(5) -0.016(5) -0.023(5)
C40' 0.039(5) 0.042(5) 0.037(5) 0.008(4) -0.014(4) -0.015(4)
C41' 0.0638(17) 0.0479(14) 0.0463(14) 0.0097(11) -0.0051(12) -0.0267(11)
C42' 0.058(6) 0.050(5) 0.034(5) 0.007(4) -0.021(4) -0.024(4)
C43' 0.057(6) 0.050(6) 0.055(6) 0.010(5) -0.027(5) -0.029(5)

loop_
_atom_type_symbol
_atom_type_description
_atom_type_scat_dispersion_real
_atom_type_scat_dispersion_imag
_atom_type_scat_source
C C 0.0033 0.0016 'International Tables Vol C Tables 4.2.6.8 and 6.1.1.4'
H H 0.0000 0.0000 'International Tables Vol C Tables 4.2.6.8 and 6.1.1.4'
N N 0.0061 0.0033 'International Tables Vol C Tables 4.2.6.8 and 6.1.1.4'
O O 0.0106 0.0060 'International Tables Vol C Tables 4.2.6.8 and 6.1.1.4'
S S 0.1246 0.1234 'International Tables Vol C Tables 4.2.6.8 and 6.1.1.4'

loop_
_geom_angle_atom_site_label_1
_geom_angle_atom_site_label_2
_geom_angle_atom_site_label_3
_geom_angle_site_symmetry_1
_geom_angle_site_symmetry_3
_geom_angle
_geom_angle_publ_flag
C7 N2 H2N1 . . 109.5 ?
C7 N2 H2N2 . . 109.5 ?
H2N1 N2 H2N2 . . 109.5 ?
C14 N3 H3N1 . . 109.5 ?
C14 N3 H3N2 . . 109.5 ?
H3N1 N3 H3N2 . . 109.5 ?
C26 N8 H8N1 . . 109.5 ?
C26 N8 H8N2 . . 109.5 ?
H8N1 N8 H8N2 . . 109.5 ?
C33 N9 H9N1 . . 109.5 ?
C33 N9 H9N2 . . 109.5 ?
H9N1 N9 H9N2 . . 109.5 ?
C19 C1 C5 . . 107.9(3) ?
C19 C1 C9 . . 107.8(3) ?
C5 C1 C9 . . 110.4(3) ?
C19 C1 C2 . . 110.7(3) ?
C5 C1 C2 . . 103.0(3) ?
C9 C1 C2 . . 116.8(3) ?
C3 C2 C1 . . 105.4(3) ?
C3 C2 H2A . . 110.7 ?
C1 C2 H2A . . 110.7 ?
C3 C2 H2B . . 110.7 ?
C1 C2 H2B . . 110.7 ?
H2A C2 H2B . . 108.8 ?
C4 C3 C2 . . 103.9(3) ?
C4 C3 H3A . . 111.0 ?
C2 C3 H3A . . 111.0 ?
C4 C3 H3B . . 111.0 ?
C2 C3 H3B . . 111.0 ?
H3A C3 H3B . . 109.0 ?
C5 C4 C3 . . 112.5(3) ?
C5 C4 H4 . . 123.8 ?
C3 C4 H4 . . 123.8 ?
C4 C5 C6 . . 131.9(3) ?
C4 C5 C1 . . 111.7(3) ?
C6 C5 C1 . . 116.2(3) ?
C7 C6 C18 . . 119.9(3) ?
C7 C6 C5 . . 121.5(3) ?
C18 C6 C5 . . 118.2(3) ?
N2 C7 C6 . . 123.9(3) ?
N2 C7 C8 . . 115.4(3) ?
C6 C7 C8 . . 120.6(3) ?
C7 C8 C14 . . 109.5(3) ?
C7 C8 C9 . . 116.0(3) ?
C14 C8 C9 . . 114.8(3) ?
C7 C8 H8 . . 105.1 ?
C14 C8 H8 . . 105.1 ?
C9 C8 H8 . . 105.1 ?
C13 C9 C1 . . 112.5(3) ?
C13 C9 C10 . . 104.9(3) ?
C1 C9 C10 . . 109.4(3) ?
C13 C9 C8 . . 111.2(3) ?
C1 C9 C8 . . 104.7(3) ?
C10 C9 C8 . . 114.3(3) ?
C11 C10 C9 . . 105.6(3) ?
C11 C10 H10A . . 110.6 ?
C9 C10 H10A . . 110.6 ?
C11 C10 H10B . . 110.6 ?
C9 C10 H10B . . 110.6 ?
H10A C10 H10B . . 108.8 ?
C12 C11 C10 . . 104.8(3) ?
C12 C11 H11A . . 110.8 ?
C10 C11 H11A . . 110.8 ?
C12 C11 H11B . . 110.8 ?
C10 C11 H11B . . 110.8 ?
H11A C11 H11B . . 108.9 ?
C11 C12 C13 . . 103.6(3) ?
C11 C12 H12A . . 111.0 ?
C13 C12 H12A . . 111.0 ?
C11 C12 H12B . . 111.0 ?
C13 C12 H12B . . 111.0 ?
H12A C12 H12B . . 109.0 ?
C12 C13 C9 . . 105.6(3) ?
C12 C13 H13A . . 110.6 ?
C9 C13 H13A . . 110.6 ?
C12 C13 H13B . . 110.6 ?
C9 C13 H13B . . 110.6 ?
H13A C13 H13B . . 108.8 ?
N3 C14 C15 . . 122.2(3) ?
N3 C14 C8 . . 117.8(3) ?
C15 C14 C8 . . 119.9(3) ?
C14 C15 C17 . . 121.6(3) ?
C14 C15 C16 . . 119.6(3) ?
C17 C15 C16 . . 118.6(3) ?
N4 C16 C15 . . 175.1(4) ?
N5 C17 C15 . . 177.1(4) ?
N1 C18 C6 . . 179.4(4) ?
N6 C19 C1 . . 176.7(4) ?
C38 C20 C24 . . 108.4(3) ?
C38 C20 C21 . . 109.8(3) ?
C24 C20 C21 . . 102.9(3) ?
C38 C20 C28 . . 108.4(3) ?
C24 C20 C28 . . 109.8(2) ?
C21 C20 C28 . . 117.2(3) ?
C22 C21 C20 . . 105.1(3) ?
C22 C21 H21A . . 110.7 ?
C20 C21 H21A . . 110.7 ?
C22 C21 H21B . . 110.7 ?
C20 C21 H21B . . 110.7 ?
H21A C21 H21B . . 108.8 ?
C23 C22 C21 . . 104.2(3) ?
C23 C22 H22A . . 110.9 ?
C21 C22 H22A . . 110.9 ?
C23 C22 H22B . . 110.9 ?
C21 C22 H22B . . 110.9 ?
H22A C22 H22B . . 108.9 ?
C24 C23 C22 . . 111.9(3) ?
C24 C23 H23 . . 124.1 ?
C22 C23 H23 . . 124.1 ?
C23 C24 C25 . . 132.4(3) ?
C23 C24 C20 . . 112.1(3) ?
C25 C24 C20 . . 115.4(3) ?
C26 C25 C37 . . 119.9(3) ?
C26 C25 C24 . . 122.7(3) ?
C37 C25 C24 . . 117.3(3) ?
N8 C26 C25 . . 123.0(3) ?
N8 C26 C27 . . 116.3(3) ?
C25 C26 C27 . . 120.5(3) ?
C26 C27 C33 . . 110.9(3) ?
C26 C27 C28 . . 114.1(3) ?
C33 C27 C28 . . 114.6(3) ?
C26 C27 H27 . . 105.4 ?
C33 C27 H27 . . 105.4 ?
C28 C27 H27 . . 105.4 ?
C29 C28 C32 . . 104.7(3) ?
C29 C28 C27 . . 112.1(3) ?
C32 C28 C27 . . 113.7(2) ?
C29 C28 C20 . . 111.3(2) ?
C32 C28 C20 . . 110.4(3) ?
C27 C28 C20 . . 104.8(3) ?
C30 C29 C28 . . 105.8(3) ?
C30 C29 H29A . . 110.6 ?
C28 C29 H29A . . 110.6 ?
C30 C29 H29B . . 110.6 ?
C28 C29 H29B . . 110.6 ?
H29A C29 H29B . . 108.7 ?
C31 C30 C29 . . 103.4(3) ?
C31 C30 H30A . . 111.1 ?
C29 C30 H30A . . 111.1 ?
C31 C30 H30B . . 111.1 ?
C29 C30 H30B . . 111.1 ?
H30A C30 H30B . . 109.0 ?
C30 C31 C32 . . 103.3(3) ?
C30 C31 H31A . . 111.1 ?
C32 C31 H31A . . 111.1 ?
C30 C31 H31B . . 111.1 ?
C32 C31 H31B . . 111.1 ?
H31A C31 H31B . . 109.1 ?
C31 C32 C28 . . 105.9(3) ?
C31 C32 H32A . . 110.6 ?
C28 C32 H32A . . 110.6 ?
C31 C32 H32B . . 110.6 ?
C28 C32 H32B . . 110.6 ?
H32A C32 H32B . . 108.7 ?
N9 C33 C34 . . 122.3(3) ?
N9 C33 C27 . . 118.5(3) ?
C34 C33 C27 . . 119.2(3) ?
C33 C34 C35 . . 120.5(3) ?
C33 C34 C36 . . 121.7(3) ?
C35 C34 C36 . . 117.8(3) ?
N10 C35 C34 . . 177.5(4) ?
N11 C36 C34 . . 178.6(4) ?
N7 C37 C25 . . 179.3(4) ?
N12 C38 C20 . . 177.2(3) ?
C43 S1 C40 . . 89.2(5) ?
O1 C39 C40 . . 123.4(9) ?
O1 C39 H39 . . 118.3 ?
C40 C39 H39 . . 118.3 ?
C41 C40 C39 . . 126.1(9) ?
C41 C40 S1 . . 113.0(9) ?
C39 C40 S1 . . 120.9(7) ?
C40 C41 C42 . . 111.7(13) ?
C40 C41 H41 . . 124.1 ?
C42 C41 H41 . . 124.1 ?
C43 C42 C41 . . 112.2(12) ?
C43 C42 H42 . . 123.9 ?
C41 C42 H42 . . 123.9 ?
C42 C43 S1 . . 113.9(8) ?
C42 C43 H43 . . 123.1 ?
S1 C43 H43 . . 123.1 ?
C43' S1' C40' . . 89.4(5) ?
O1' C39' C40' . . 124.3(10) ?
O1' C39' H39' . . 117.9 ?
C40' C39' H39' . . 117.9 ?
C41' C40' C39' . . 128.4(9) ?
C41' C40' S1' . . 111.0(10) ?
C39' C40' S1' . . 120.6(8) ?
C40' C41' C42' . . 114.6(14) ?
C40' C41' H41' . . 122.7 ?
C42' C41' H41' . . 122.7 ?
C43' C42' C41' . . 110.9(12) ?
C43' C42' H42' . . 124.5 ?
C41' C42' H42' . . 124.5 ?
C42' C43' S1' . . 114.1(9) ?
C42' C43' H43' . . 123.0 ?
S1' C43' H43' . . 123.0 ?

loop_
_geom_bond_atom_site_label_1
_geom_bond_atom_site_label_2
_geom_bond_site_symmetry_2
_geom_bond_distance
_geom_bond_publ_flag
N1 C18 . 1.152(4) ?
N2 C7 . 1.349(4) ?
N2 H2N1 . 0.8600 ?
N2 H2N2 . 0.8600 ?
N3 C14 . 1.327(4) ?
N3 H3N1 . 0.8600 ?
N3 H3N2 . 0.8600 ?
N4 C16 . 1.144(4) ?
N5 C17 . 1.148(4) ?
N6 C19 . 1.149(4) ?
N7 C37 . 1.152(4) ?
N8 C26 . 1.336(4) ?
N8 H8N1 . 0.8600 ?
N8 H8N2 . 0.8600 ?
N9 C33 . 1.335(4) ?
N9 H9N1 . 0.8600 ?
N9 H9N2 . 0.8600 ?
N10 C35 . 1.148(5) ?
N11 C36 . 1.159(5) ?
N12 C38 . 1.145(4) ?
C1 C19 . 1.490(5) ?
C1 C5 . 1.514(5) ?
C1 C9 . 1.548(4) ?
C1 C2 . 1.557(5) ?
C2 C3 . 1.539(5) ?
C2 H2A . 0.9900 ?
C2 H2B . 0.9900 ?
C3 C4 . 1.492(5) ?
C3 H3A . 0.9900 ?
C3 H3B . 0.9900 ?
C4 C5 . 1.332(5) ?
C4 H4 . 0.9500 ?
C5 C6 . 1.447(5) ?
C6 C7 . 1.368(5) ?
C6 C18 . 1.414(5) ?
C7 C8 . 1.505(5) ?
C8 C14 . 1.522(4) ?
C8 C9 . 1.569(5) ?
C8 H8 . 1.0000 ?
C9 C13 . 1.542(5) ?
C9 C10 . 1.564(4) ?
C10 C11 . 1.530(5) ?
C10 H10A . 0.9900 ?
C10 H10B . 0.9900 ?
C11 C12 . 1.502(6) ?
C11 H11A . 0.9900 ?
C11 H11B . 0.9900 ?
C12 C13 . 1.526(5) ?
C12 H12A . 0.9900 ?
C12 H12B . 0.9900 ?
C13 H13A . 0.9900 ?
C13 H13B . 0.9900 ?
C14 C15 . 1.378(5) ?
C15 C17 . 1.423(5) ?
C15 C16 . 1.430(5) ?
C20 C38 . 1.478(5) ?
C20 C24 . 1.515(5) ?
C20 C21 . 1.555(4) ?
C20 C28 . 1.565(4) ?
C21 C22 . 1.538(5) ?
C21 H21A . 0.9900 ?
C21 H21B . 0.9900 ?
C22 C23 . 1.499(5) ?
C22 H22A . 0.9900 ?
C22 H22B . 0.9900 ?
C23 C24 . 1.328(5) ?
C23 H23 . 0.9500 ?
C24 C25 . 1.456(4) ?
C25 C26 . 1.369(5) ?
C25 C37 . 1.425(5) ?
C26 C27 . 1.514(5) ?
C27 C33 . 1.519(4) ?
C27 C28 . 1.562(4) ?
C27 H27 . 1.0000 ?
C28 C29 . 1.550(5) ?
C28 C32 . 1.554(5) ?
C29 C30 . 1.526(5) ?
C29 H29A . 0.9900 ?
C29 H29B . 0.9900 ?
C30 C31 . 1.516(5) ?
C30 H30A . 0.9900 ?
C30 H30B . 0.9900 ?
C31 C32 . 1.520(5) ?
C31 H31A . 0.9900 ?
C31 H31B . 0.9900 ?
C32 H32A . 0.9900 ?
C32 H32B . 0.9900 ?
C33 C34 . 1.370(5) ?
C34 C35 . 1.421(5) ?
C34 C36 . 1.422(5) ?
S1 C43 . 1.681(8) ?
S1 C40 . 1.698(8) ?
O1 C39 . 1.231(8) ?
C39 C40 . 1.492(8) ?
C39 H39 . 0.9500 ?
C40 C41 . 1.355(10) ?
C41 C42 . 1.364(10) ?
C41 H41 . 0.9500 ?
C42 C43 . 1.343(9) ?
C42 H42 . 0.9500 ?
C43 H43 . 0.9500 ?
S1' C43' . 1.682(8) ?
S1' C40' . 1.714(8) ?
O1' C39' . 1.234(8) ?
C39' C40' . 1.479(8) ?
C39' H39' . 0.9500 ?
C40' C41' . 1.340(10) ?
C41' C42' . 1.351(10) ?
C41' H41' . 0.9500 ?
C42' C43' . 1.342(9) ?
C42' H42' . 0.9500 ?
C43' H43' . 0.9500 ?

loop_
_geom_hbond_atom_site_label_D
_geom_hbond_atom_site_label_H
_geom_hbond_atom_site_label_A
_geom_hbond_site_symmetry_A
_geom_hbond_distance_DH
_geom_hbond_distance_HA
_geom_hbond_distance_DA
_geom_hbond_angle_DHA
_geom_hbond_publ_flag
N2 H2n1 N1 2_666 0.86 2.23 2.909(4) 136 yes
N3 H3n1 N11 1_545 0.86 2.28 2.970(4) 138 yes
N3 H3n2 N12 1_545 0.86 2.29 3.042(4) 147 yes
N8 H8n1 N7 2_576 0.86 2.45 2.921(4) 115 yes
N8 H8n2 N4 2_567 0.86 2.31 3.006(4) 138 yes
N9 H9n1 N5 . 0.86 2.39 3.098(4) 139 yes
N9 H9n2 N6 . 0.86 2.35 3.178(4) 163 yes

loop_
_geom_torsion_atom_site_label_1
_geom_torsion_atom_site_label_2
_geom_torsion_atom_site_label_3
_geom_torsion_atom_site_label_4
_geom_torsion_site_symmetry_1
_geom_torsion_site_symmetry_2
_geom_torsion_site_symmetry_3
_geom_torsion_site_symmetry_4
_geom_torsion
_geom_torsion_publ_flag
C19 C1 C2 C3 . . . . 97.7(3) ?
C5 C1 C2 C3 . . . . -17.4(3) ?
C9 C1 C2 C3 . . . . -138.5(3) ?
C1 C2 C3 C4 . . . . 18.0(3) ?
C2 C3 C4 C5 . . . . -12.2(4) ?
C3 C4 C5 C6 . . . . -175.7(3) ?
C3 C4 C5 C1 . . . . 0.8(4) ?
C19 C1 C5 C4 . . . . -106.3(3) ?
C9 C1 C5 C4 . . . . 136.1(3) ?
C2 C1 C5 C4 . . . . 10.7(4) ?
C19 C1 C5 C6 . . . . 70.8(3) ?
C9 C1 C5 C6 . . . . -46.8(4) ?
C2 C1 C5 C6 . . . . -172.1(3) ?
C4 C5 C6 C7 . . . . -174.7(3) ?
C1 C5 C6 C7 . . . . 8.9(4) ?
C4 C5 C6 C18 . . . . 11.5(5) ?
C1 C5 C6 C18 . . . . -164.9(3) ?
C18 C6 C7 N2 . . . . 6.0(5) ?
C5 C6 C7 N2 . . . . -167.6(3) ?
C18 C6 C7 C8 . . . . -176.8(3) ?
C5 C6 C7 C8 . . . . 9.5(4) ?
N2 C7 C8 C14 . . . . -39.7(4) ?
C6 C7 C8 C14 . . . . 142.9(3) ?
N2 C7 C8 C9 . . . . -171.6(3) ?
C6 C7 C8 C9 . . . . 11.0(4) ?
C19 C1 C9 C13 . . . . 65.2(3) ?
C5 C1 C9 C13 . . . . -177.2(3) ?
C2 C1 C9 C13 . . . . -60.1(4) ?
C19 C1 C9 C10 . . . . -178.6(3) ?
C5 C1 C9 C10 . . . . -61.0(3) ?
C2 C1 C9 C10 . . . . 56.1(4) ?
C19 C1 C9 C8 . . . . -55.7(3) ?
C5 C1 C9 C8 . . . . 61.9(3) ?
C2 C1 C9 C8 . . . . 179.0(3) ?
C7 C8 C9 C13 . . . . -167.1(3) ?
C14 C8 C9 C13 . . . . 63.5(3) ?
C7 C8 C9 C1 . . . . -45.3(3) ?
C14 C8 C9 C1 . . . . -174.7(3) ?
C7 C8 C9 C10 . . . . 74.4(3) ?
C14 C8 C9 C10 . . . . -55.0(4) ?
C13 C9 C10 C11 . . . . 6.0(4) ?
C1 C9 C10 C11 . . . . -114.9(3) ?
C8 C9 C10 C11 . . . . 128.0(3) ?
C9 C10 C11 C12 . . . . -28.3(4) ?
C10 C11 C12 C13 . . . . 39.6(4) ?
C11 C12 C13 C9 . . . . -35.8(4) ?
C1 C9 C13 C12 . . . . 136.9(3) ?
C10 C9 C13 C12 . . . . 18.0(4) ?
C8 C9 C13 C12 . . . . -106.0(3) ?
C7 C8 C14 N3 . . . . -50.7(4) ?
C9 C8 C14 N3 . . . . 81.8(4) ?
C7 C8 C14 C15 . . . . 127.3(3) ?
C9 C8 C14 C15 . . . . -100.2(4) ?
N3 C14 C15 C17 . . . . 171.0(3) ?
C8 C14 C15 C17 . . . . -6.9(5) ?
N3 C14 C15 C16 . . . . -3.5(5) ?
C8 C14 C15 C16 . . . . 178.5(3) ?
C38 C20 C21 C22 . . . . -96.4(3) ?
C24 C20 C21 C22 . . . . 18.8(4) ?
C28 C20 C21 C22 . . . . 139.4(3) ?
C20 C21 C22 C23 . . . . -18.8(4) ?
C21 C22 C23 C24 . . . . 12.0(4) ?
C22 C23 C24 C25 . . . . 176.3(4) ?
C22 C23 C24 C20 . . . . 0.4(4) ?
C38 C20 C24 C23 . . . . 103.8(3) ?
C21 C20 C24 C23 . . . . -12.4(4) ?
C28 C20 C24 C23 . . . . -137.9(3) ?
C38 C20 C24 C25 . . . . -72.8(3) ?
C21 C20 C24 C25 . . . . 170.9(3) ?
C28 C20 C24 C25 . . . . 45.5(4) ?
C23 C24 C25 C26 . . . . 175.6(4) ?
C20 C24 C25 C26 . . . . -8.6(5) ?
C23 C24 C25 C37 . . . . -7.9(6) ?
C20 C24 C25 C37 . . . . 167.9(3) ?
C37 C25 C26 N8 . . . . -8.1(5) ?
C24 C25 C26 N8 . . . . 168.3(3) ?
C37 C25 C26 C27 . . . . 176.9(3) ?
C24 C25 C26 C27 . . . . -6.6(5) ?
N8 C26 C27 C33 . . . . 37.1(4) ?
C25 C26 C27 C33 . . . . -147.6(3) ?
N8 C26 C27 C28 . . . . 168.3(3) ?
C25 C26 C27 C28 . . . . -16.4(4) ?
C26 C27 C28 C29 . . . . 170.8(3) ?
C33 C27 C28 C29 . . . . -59.8(4) ?
C26 C27 C28 C32 . . . . -70.7(4) ?
C33 C27 C28 C32 . . . . 58.7(4) ?
C26 C27 C28 C20 . . . . 49.9(3) ?
C33 C27 C28 C20 . . . . 179.3(3) ?
C38 C20 C28 C29 . . . . -67.2(3) ?
C24 C20 C28 C29 . . . . 174.5(3) ?
C21 C20 C28 C29 . . . . 57.7(4) ?
C38 C20 C28 C32 . . . . 177.0(2) ?
C24 C20 C28 C32 . . . . 58.7(3) ?
C21 C20 C28 C32 . . . . -58.1(4) ?
C38 C20 C28 C27 . . . . 54.2(3) ?
C24 C20 C28 C27 . . . . -64.1(3) ?
C21 C20 C28 C27 . . . . 179.1(3) ?
C32 C28 C29 C30 . . . . 12.5(3) ?
C27 C28 C29 C30 . . . . 136.3(3) ?
C20 C28 C29 C30 . . . . -106.7(3) ?
C28 C29 C30 C31 . . . . -33.5(4) ?
C29 C30 C31 C32 . . . . 41.6(4) ?
C30 C31 C32 C28 . . . . -33.9(4) ?
C29 C28 C32 C31 . . . . 13.1(3) ?
C27 C28 C32 C31 . . . . -109.6(3) ?
C20 C28 C32 C31 . . . . 133.0(3) ?
C26 C27 C33 N9 . . . . 52.2(4) ?
C28 C27 C33 N9 . . . . -78.8(4) ?
C26 C27 C33 C34 . . . . -126.9(3) ?
C28 C27 C33 C34 . . . . 102.1(4) ?
N9 C33 C34 C35 . . . . 4.2(5) ?
C27 C33 C34 C35 . . . . -176.8(3) ?
N9 C33 C34 C36 . . . . -173.9(3) ?
C27 C33 C34 C36 . . . . 5.1(5) ?
C28 C20 C38 N12 . . . . -52(8) ?
O1 C39 C40 C41 . . . . -179.8(2) ?
O1 C39 C40 S1 . . . . -0.3(3) ?
C43 S1 C40 C41 . . . . -0.2(2) ?
C43 S1 C40 C39 . . . . -179.7(2) ?
C39 C40 C41 C42 . . . . 179.7(2) ?
S1 C40 C41 C42 . . . . 0.2(3) ?
C40 C41 C42 C43 . . . . -0.2(4) ?
C41 C42 C43 S1 . . . . 0.1(4) ?
C40 S1 C43 C42 . . . . 0.1(2) ?
O1' C39' C40' C41' . . . . 179.9(2) ?
O1' C39' C40' S1' . . . . 0.2(3) ?
C43' S1' C40' C41' . . . . 0.1(2) ?
C43' S1' C40' C39' . . . . 179.8(2) ?
C39' C40' C41' C42' . . . . -179.9(2) ?
S1' C40' C41' C42' . . . . -0.2(4) ?
C40' C41' C42' C43' . . . . 0.2(4) ?
C41' C42' C43' S1' . . . . -0.1(3) ?
C40' S1' C43' C42' . . . . 0.0(2) ?
